data_2202990
loop_
_publ_author_name
'Zhou, You-Fu'
'Xu, Ying'
'Yuan, Da-Qiang'
'Hong, Mao-Chun'

_publ_section_title
;
 The chain structure of
 <i>catena</i>-poly[[(2,2'-bipyridine)cadmium(II)]-di-\m-chloro]
;
_journal_issue 9
_journal_name_full 'Acta Crystallographica Section E'
_journal_page_first m821
_journal_page_last m823
_journal_paper_doi 10.1107/S1600536803018622
_journal_volume 59
_journal_year 2003
_chemical_formula_iupac '[Cd Cl2 (C10 H8 N2)]'
_chemical_formula_moiety 'C10 H8 Cd Cl2 N2'
_chemical_formula_sum 'C10 H8 Cd Cl2 N2'
_chemical_formula_weight 339.49
_chemical_name_systematic
;
catena-poly[[(2,2'-bipyridine)cadmium(II)]-di-\m-chloro]
;
_space_group_IT_number 15
_symmetry_cell_setting monoclinic
_symmetry_space_group_name_Hall '-C 2yc'
_symmetry_space_group_name_H-M 'C 1 2/c 1'
_atom_sites_solution_hydrogens geom
_atom_sites_solution_primary direct
_atom_sites_solution_secondary difmap
_cell_angle_alpha 90
_cell_angle_beta 110.860(2)
_cell_angle_gamma 90
_cell_formula_units_Z 4
_cell_length_a 17.5517(6)
_cell_length_b 9.3166(6)
_cell_length_c 7.1710(4)
_cell_measurement_reflns_used 35
_cell_measurement_temperature 293(2)
_cell_measurement_theta_max 25.02
_cell_measurement_theta_min 2.48
_cell_volume 1095.76(10)
_computing_cell_refinement SMART
_computing_data_collection 'SMART (Siemens, 1996)'
_computing_data_reduction 'SAINT (Siemens, 1994)'
_computing_molecular_graphics 'XPREP (Bruker, 1997)'
_computing_publication_material 'SHELXL97 (Sheldrick 1997)'
_computing_structure_refinement SHELXTL
_computing_structure_solution 'SHELXTL (Siemens, 1994)'
_diffrn_ambient_temperature 293(2)
_diffrn_measured_fraction_theta_full 0.984
_diffrn_measured_fraction_theta_max 0.984
_diffrn_measurement_device_type 'Siemens SMART CCD area-detector'
_diffrn_measurement_method \w
_diffrn_radiation_monochromator graphite
_diffrn_radiation_source 'fine-focus sealed tube'
_diffrn_radiation_type MoK\a
_diffrn_radiation_wavelength 0.71073
_diffrn_reflns_av_R_equivalents 0.019
_diffrn_reflns_av_sigmaI/netI 0.026
_diffrn_reflns_limit_h_max 10
_diffrn_reflns_limit_h_min -20
_diffrn_reflns_limit_k_max 6
_diffrn_reflns_limit_k_min -11
_diffrn_reflns_limit_l_max 8
_diffrn_reflns_limit_l_min -8
_diffrn_reflns_number 1693
_diffrn_reflns_theta_full 25.02
_diffrn_reflns_theta_max 25.02
_diffrn_reflns_theta_min 2.48
_diffrn_standards_decay_% none
_diffrn_standards_interval_count none
_diffrn_standards_interval_time none
_diffrn_standards_number none
_exptl_absorpt_coefficient_mu 2.444
_exptl_absorpt_correction_T_max 0.613
_exptl_absorpt_correction_T_min 0.494
_exptl_absorpt_correction_type multi-scan
_exptl_absorpt_process_details '(SADABS; Sheldrick, 1996)'
_exptl_crystal_colour colourless
_exptl_crystal_density_diffrn 2.058
_exptl_crystal_density_meas ?
_exptl_crystal_density_method 'not measured'
_exptl_crystal_description prism
_exptl_crystal_F_000 656
_exptl_crystal_size_max 0.56
_exptl_crystal_size_mid 0.22
_exptl_crystal_size_min 0.20
_refine_diff_density_max 0.43
_refine_diff_density_min -0.53
_refine_ls_extinction_coef 0.0037(4)
_refine_ls_extinction_expression Fc^*^=kFc[1+0.001xFc^2^\l^3^/sin(2\q)]^-1/4^
_refine_ls_extinction_method 'SHELXL97 (Sheldrick, 1997)'
_refine_ls_goodness_of_fit_ref 1.121
_refine_ls_hydrogen_treatment constr
_refine_ls_matrix_type full
_refine_ls_number_parameters 70
_refine_ls_number_reflns 954
_refine_ls_number_restraints 0
_refine_ls_restrained_S_all 1.121
_refine_ls_R_factor_gt 0.025
_refine_ls_shift/su_max 0.001
_refine_ls_shift/su_mean 0.000
_refine_ls_structure_factor_coef Fsqd
_refine_ls_weighting_details 'w = 1/[\s^2^(Fo^2^)+(0.0528P)^2^+0.4415P] where P=(Fo^2^+2Fc^2^)/3'
_refine_ls_weighting_scheme calc
_refine_ls_wR_factor_gt 0.062
_refine_ls_wR_factor_ref 0.065
_reflns_number_gt 885
_reflns_number_total 954
_reflns_threshold_expression I>2\s(I)
_cod_data_source_file ww6107.cif
_cod_data_source_block I
_cod_depositor_comments
;
The following automatic conversions were performed:

'_exptl_crystal_density_meas' value 'not measured' was changed to '?'
- the value is perceived as not measured.

Automatic conversion script
Id: cif_fix_values 3008 2015-01-20 13:52:24Z robertas 
;
_cod_original_sg_symbol_H-M 'C 2/c'
_cod_database_code 2202990
_cod_database_fobs_code 2202990

loop_
_symmetry_equiv_pos_as_xyz
'x, y, z'
'-x, y, -z+1/2'
'x+1/2, y+1/2, z'
'-x+1/2, y+1/2, -z+1/2'
'-x, -y, -z'
'x, -y, z-1/2'
'-x+1/2, -y+1/2, -z'
'x+1/2, -y+1/2, z-1/2'

loop_
_atom_site_label
_atom_site_fract_x
_atom_site_fract_y
_atom_site_fract_z
_atom_site_U_iso_or_equiv
_atom_site_adp_type
_atom_site_calc_flag
_atom_site_refinement_flags
_atom_site_occupancy
_atom_site_disorder_assembly
_atom_site_disorder_group
_atom_site_type_symbol
Cd 0.5000 0.58652(3) 0.7500 0.03294(18) Uani d S 1 . . Cd
Cl 0.59307(5) 0.41676(9) 1.01188(13) 0.0381(2) Uani d . 1 . . Cl
C1 0.3487(2) 0.7879(5) 0.4744(6) 0.0440(9) Uani d . 1 . . C
H1A 0.3263 0.6989 0.4264 0.053 Uiso calc R 1 . . H
C2 0.3018(2) 0.9094(5) 0.4072(6) 0.0504(11) Uani d . 1 . . C
H2A 0.2486 0.9023 0.3172 0.060 Uiso calc R 1 . . H
C3 0.3354(3) 1.0404(5) 0.4758(6) 0.0526(11) Uani d . 1 . . C
H3A 0.3051 1.1238 0.4319 0.063 Uiso calc R 1 . . H
C4 0.4139(3) 1.0482(4) 0.6096(6) 0.0427(9) Uani d . 1 . . C
H4A 0.4377 1.1366 0.6560 0.051 Uiso calc R 1 . . H
C5 0.4574(2) 0.9218(3) 0.6747(5) 0.0309(7) Uani d . 1 . . C
N 0.42536(16) 0.7934(3) 0.6064(4) 0.0335(6) Uani d . 1 . . N

loop_
_atom_site_aniso_label
_atom_site_aniso_U_11
_atom_site_aniso_U_22
_atom_site_aniso_U_33
_atom_site_aniso_U_12
_atom_site_aniso_U_13
_atom_site_aniso_U_23
Cd 0.0349(3) 0.0249(2) 0.0302(2) 0.000 0.00078(15) 0.000
Cl 0.0374(5) 0.0361(5) 0.0362(5) 0.0098(3) 0.0073(4) 0.0075(3)
C1 0.0324(18) 0.047(2) 0.046(2) -0.0018(16) 0.0052(16) 0.0092(17)
C2 0.031(2) 0.068(3) 0.047(2) 0.0070(19) 0.0070(17) 0.020(2)
C3 0.056(3) 0.056(3) 0.050(2) 0.024(2) 0.023(2) 0.021(2)
C4 0.055(2) 0.0303(18) 0.046(2) 0.0075(17) 0.0225(19) 0.0080(16)
C5 0.0347(19) 0.0278(17) 0.0335(17) 0.0011(14) 0.0162(15) 0.0030(13)
N 0.0283(14) 0.0347(16) 0.0344(15) -0.0014(12) 0.0075(12) 0.0052(12)

loop_
_atom_type_symbol
_atom_type_description
_atom_type_scat_dispersion_real
_atom_type_scat_dispersion_imag
_atom_type_scat_source
C C 0.0033 0.0016 'International Tables Vol C Tables 4.2.6.8 and 6.1.1.4'
H H 0.0000 0.0000 'International Tables Vol C Tables 4.2.6.8 and 6.1.1.4'
N N 0.0061 0.0033 'International Tables Vol C Tables 4.2.6.8 and 6.1.1.4'
Cd Cd -0.8075 1.2024 'International Tables Vol C Tables 4.2.6.8 and 6.1.1.4'
Cl Cl 0.1484 0.1585 'International Tables Vol C Tables 4.2.6.8 and 6.1.1.4'

loop_
_geom_angle_atom_site_label_1
_geom_angle_atom_site_label_2
_geom_angle_atom_site_label_3
_geom_angle_site_symmetry_1
_geom_angle_site_symmetry_3
_geom_angle
_geom_angle_publ_flag
N Cd N 2_656 . 69.93(14) yes
N Cd Cl 2_656 2_656 160.22(7) yes
N Cd Cl . 2_656 94.29(7) yes
N Cd Cl 2_656 . 94.29(7) ?
N Cd Cl . . 160.22(7) yes
Cl Cd Cl 2_656 . 103.40(4) yes
N Cd Cl 2_656 5_667 95.66(7) yes
N Cd Cl . 5_667 85.39(7) yes
Cl Cd Cl 2_656 5_667 94.81(3) yes
Cl Cd Cl . 5_667 84.40(3) yes
N Cd Cl 2_656 6_565 85.39(7) ?
N Cd Cl . 6_565 95.66(7) ?
Cl Cd Cl 2_656 6_565 84.40(3) ?
Cl Cd Cl . 6_565 94.81(3) ?
Cl Cd Cl 5_667 6_565 178.73(4) yes
Cd Cl Cd . 5_667 95.60(3) yes
N C1 C2 . . 122.6(4) yes
N C1 H1A . . 118.7 ?
C2 C1 H1A . . 118.7 ?
C3 C2 C1 . . 118.6(4) yes
C3 C2 H2A . . 120.7 ?
C1 C2 H2A . . 120.7 ?
C2 C3 C4 . . 119.7(4) yes
C2 C3 H3A . . 120.2 ?
C4 C3 H3A . . 120.2 ?
C3 C4 C5 . . 118.9(4) yes
C3 C4 H4A . . 120.5 ?
C5 C4 H4A . . 120.5 ?
N C5 C4 . . 121.7(4) yes
N C5 C5 . 2_656 116.37(19) ?
C4 C5 C5 . 2_656 121.9(2) ?
C5 N C1 . . 118.5(3) ?
C5 N Cd . . 118.5(2) ?
C1 N Cd . . 122.7(3) ?

loop_
_geom_bond_atom_site_label_1
_geom_bond_atom_site_label_2
_geom_bond_site_symmetry_2
_geom_bond_distance
_geom_bond_publ_flag
Cd N 2_656 2.352(3) yes
Cd N . 2.352(3) ?
Cd Cl 2_656 2.5519(8) ?
Cd Cl . 2.5519(8) yes
Cd Cl 5_667 2.7517(9) yes
Cd Cl 6_565 2.7517(9) ?
Cl Cd 5_667 2.7517(9) ?
C1 N . 1.342(4) yes
C1 C2 . 1.381(6) yes
C1 H1A . 0.9300 ?
C2 C3 . 1.368(7) yes
C2 H2A . 0.9300 ?
C3 C4 . 1.373(6) yes
C3 H3A . 0.9300 ?
C4 C5 . 1.390(5) yes
C4 H4A . 0.9300 ?
C5 N . 1.338(4) yes
C5 C5 2_656 1.502(7) yes

loop_
_geom_hbond_atom_site_label_D
_geom_hbond_atom_site_label_H
_geom_hbond_atom_site_label_A
_geom_hbond_site_symmetry_A
_geom_hbond_distance_DH
_geom_hbond_distance_HA
_geom_hbond_distance_DA
_geom_hbond_angle_DHA
_geom_hbond_publ_flag
C2 H2A Cl 3_454 0.93 2.83 3.751(5) 171 no
C4 H4A Cl 2_666 0.93 2.84 3.534(5) 132 no

loop_
_geom_torsion_atom_site_label_1
_geom_torsion_atom_site_label_2
_geom_torsion_atom_site_label_3
_geom_torsion_atom_site_label_4
_geom_torsion_site_symmetry_1
_geom_torsion_site_symmetry_4
_geom_torsion
N Cd Cl Cd 2_656 5_667 95.28(7)
N Cd Cl Cd . 5_667 59.2(2)
Cl Cd Cl Cd 2_656 5_667 -93.63(3)
Cl Cd Cl Cd 5_667 5_667 0.0
Cl Cd Cl Cd 6_565 5_667 -179.00(3)
N C1 C2 C3 . . 1.0(6)
C1 C2 C3 C4 . . -0.5(6)
C2 C3 C4 C5 . . -0.9(6)
C3 C4 C5 N . . 1.8(5)
C3 C4 C5 C5 . 2_656 -178.3(4)
C4 C5 N C1 . . -1.3(5)
C5 C5 N C1 2_656 . 178.8(4)
C4 C5 N Cd . . -174.3(3)
C5 C5 N Cd 2_656 . 5.7(5)
C2 C1 N C5 . . -0.1(6)
C2 C1 N Cd . . 172.6(3)
N Cd N C5 2_656 . -2.15(18)
Cl Cd N C5 2_656 . -169.9(2)
Cl Cd N C5 . . 36.5(4)
Cl Cd N C5 5_667 . 95.6(2)
Cl Cd N C5 6_565 . -85.1(2)
N Cd N C1 2_656 . -174.9(4)
Cl Cd N C1 2_656 . 17.4(3)
Cl Cd N C1 . . -136.2(3)
Cl Cd N C1 5_667 . -77.1(3)
Cl Cd N C1 6_565 . 102.1(3)
